data_7011891
loop_
_publ_author_name
'Wiesbrock, Frank'
'Schmidbaur, Hubert'

_publ_section_title
;
 Zinc and lithium hydrogen-??-glutamate: large-pore network layer
 structures
;
_journal_issue 16
_journal_name_full 'Journal of the Chemical Society, Dalton Transactions'
_journal_page_first 3201
_journal_paper_doi 10.1039/b205327f
_journal_year 2002
_chemical_formula_sum 'C5 H10 Li N O5'
_chemical_formula_weight 171.08
_chemical_name_systematic
; 
? 
;
_space_group_IT_number 14
_symmetry_cell_setting monoclinic
_symmetry_space_group_name_Hall '-P 2ybc'
_symmetry_space_group_name_H-M 'P 1 21/c 1'
_atom_sites_solution_hydrogens geom
_atom_sites_solution_primary direct
_atom_sites_solution_secondary difmap
_audit_creation_method SHELXL-97
_cell_angle_alpha 90.00
_cell_angle_beta 97.1410(10)
_cell_angle_gamma 90.00
_cell_formula_units_Z 4
_cell_length_a 7.3350(2)
_cell_length_b 10.3040(2)
_cell_length_c 9.7550(2)
_cell_measurement_reflns_used 18561
_cell_measurement_temperature 143(2)
_cell_volume 731.56(3)
_computing_cell_refinement DENZO
_computing_data_collection XPRESS
_computing_data_reduction SCALEPACK
_computing_molecular_graphics SHELXTL
_computing_publication_material 'SHELXL-97 (Sheldrick, 1997)'
_computing_structure_refinement 'SHELXL-97 (Sheldrick, 1997)'
_computing_structure_solution 'SHELXS-97 (Sheldrick, 1990)'
_diffrn_ambient_temperature 143(2)
_diffrn_measured_fraction_theta_full 0.988
_diffrn_measured_fraction_theta_max 0.988
_diffrn_measurement_device_type 'Nonius DIP 2020'
_diffrn_measurement_method phi-rotation
_diffrn_radiation_monochromator graphite
_diffrn_radiation_source 'fine-focus sealed tube'
_diffrn_radiation_type MoK\a
_diffrn_radiation_wavelength 0.71073
_diffrn_reflns_av_R_equivalents 0.039
_diffrn_reflns_av_sigmaI/netI 0.0272
_diffrn_reflns_limit_h_max 9
_diffrn_reflns_limit_h_min 0
_diffrn_reflns_limit_k_max 13
_diffrn_reflns_limit_k_min 0
_diffrn_reflns_limit_l_max 12
_diffrn_reflns_limit_l_min -12
_diffrn_reflns_number 18561
_diffrn_reflns_theta_full 27.22
_diffrn_reflns_theta_max 27.22
_diffrn_reflns_theta_min 3.43
_exptl_absorpt_coefficient_mu 0.136
_exptl_absorpt_correction_type none
_exptl_crystal_colour colourless
_exptl_crystal_density_diffrn 1.553
_exptl_crystal_density_method 'not measured'
_exptl_crystal_description block
_exptl_crystal_F_000 360
_exptl_crystal_size_max 0.20
_exptl_crystal_size_mid 0.10
_exptl_crystal_size_min 0.10
_refine_diff_density_max 0.249
_refine_diff_density_min -0.266
_refine_diff_density_rms 0.053
_refine_ls_extinction_method none
_refine_ls_goodness_of_fit_ref 1.033
_refine_ls_hydrogen_treatment mixed
_refine_ls_matrix_type full
_refine_ls_number_parameters 149
_refine_ls_number_reflns 1619
_refine_ls_number_restraints 0
_refine_ls_restrained_S_all 1.033
_refine_ls_R_factor_all 0.0359
_refine_ls_R_factor_gt 0.0339
_refine_ls_shift/su_max 0.001
_refine_ls_shift/su_mean 0.000
_refine_ls_structure_factor_coef Fsqd
_refine_ls_weighting_details 'calc w=1/[\s^2^(Fo^2^)+(0.0497P)^2^+0.2911P] where P=(Fo^2^+2Fc^2^)/3'
_refine_ls_weighting_scheme calc
_refine_ls_wR_factor_gt 0.0891
_refine_ls_wR_factor_ref 0.0909
_reflns_number_gt 1511
_reflns_number_total 1619
_reflns_threshold_expression >2sigma(I)
_cod_data_source_file b205327f.txt
_cod_data_source_block wies9
_cod_depositor_comments
;
The following automatic conversions were performed:
'_symmetry_cell_setting' value 'Monoclinic' changed to 'monoclinic'
according to '/home/saulius/struct/CIF-dictionaries/cif_core.dic'
dictionary named 'cif_core.dic' version 2.4.1 from 2010-06-29.

Automatic conversion script
Id: cif_fix_enum 1527 2010-12-29 10:47:43Z saulius 
;
_cod_original_sg_symbol_H-M P2(1)/c
_cod_database_code 7011891

loop_
_symmetry_equiv_pos_as_xyz
'x, y, z'
'-x, y+1/2, -z+1/2'
'-x, -y, -z'
'x, -y-1/2, z-1/2'

loop_
_atom_site_label
_atom_site_type_symbol
_atom_site_fract_x
_atom_site_fract_y
_atom_site_fract_z
_atom_site_U_iso_or_equiv
_atom_site_adp_type
_atom_site_occupancy
_atom_site_symmetry_multiplicity
_atom_site_calc_flag
_atom_site_refinement_flags
_atom_site_disorder_assembly
_atom_site_disorder_group
O2 O 0.35005(11) 0.80296(8) 0.08110(9) 0.0185(2) Uani 1 1 d . . .
O4 O -0.29777(11) 0.84565(8) 0.58278(8) 0.0169(2) Uani 1 1 d . . .
O3 O -0.29973(12) 1.00003(8) 0.42156(9) 0.0220(2) Uani 1 1 d . . .
O1 O 0.18156(11) 0.98291(8) 0.08887(8) 0.0167(2) Uani 1 1 d . . .
N1 N -0.17407(13) 0.89883(9) 0.17516(10) 0.0141(2) Uani 1 1 d . . .
C2 C 0.14041(15) 0.81314(11) 0.24859(11) 0.0151(2) Uani 1 1 d . . .
C1 C 0.22973(14) 0.87093(11) 0.12958(11) 0.0137(2) Uani 1 1 d . . .
C4 C -0.09014(15) 0.82427(11) 0.41528(11) 0.0153(2) Uani 1 1 d . . .
C3 C -0.02086(15) 0.88907(10) 0.29190(11) 0.0133(2) Uani 1 1 d . . .
C5 C -0.24213(15) 0.89628(11) 0.47689(11) 0.0138(2) Uani 1 1 d . . .
Li1 Li -0.4599(3) 1.13722(19) 0.3592(2) 0.0170(4) Uani 1 1 d . . .
H31 H 0.018(2) 0.9773(14) 0.3157(15) 0.014(3) Uiso 1 1 d . . .
H41 H -0.133(2) 0.7342(17) 0.3916(16) 0.027(4) Uiso 1 1 d . . .
H21 H 0.233(2) 0.8097(16) 0.3302(17) 0.026(4) Uiso 1 1 d . . .
H42 H 0.014(2) 0.8174(15) 0.4869(17) 0.023(4) Uiso 1 1 d . . .
H3 H -0.269(2) 0.9442(16) 0.2047(16) 0.021(4) Uiso 1 1 d . . .
H2 H -0.142(2) 0.9435(17) 0.1012(18) 0.028(4) Uiso 1 1 d . . .
H22 H 0.105(2) 0.7220(17) 0.2266(17) 0.026(4) Uiso 1 1 d . . .
H1 H -0.219(2) 0.8158(18) 0.1461(18) 0.031(4) Uiso 1 1 d . . .
O01 O -0.48528(13) 1.11085(9) 0.15600(9) 0.0214(2) Uani 1 1 d . . .
H02 H -0.585(3) 1.0704(19) 0.1274(19) 0.040(5) Uiso 1 1 d . . .
H01 H -0.437(3) 1.142(2) 0.080(2) 0.053(6) Uiso 1 1 d . . .

loop_
_atom_site_aniso_label
_atom_site_aniso_U_11
_atom_site_aniso_U_22
_atom_site_aniso_U_33
_atom_site_aniso_U_23
_atom_site_aniso_U_13
_atom_site_aniso_U_12
O2 0.0188(4) 0.0185(4) 0.0200(4) 0.0018(3) 0.0093(3) 0.0032(3)
O4 0.0165(4) 0.0192(4) 0.0161(4) 0.0034(3) 0.0063(3) 0.0015(3)
O3 0.0247(5) 0.0209(4) 0.0220(4) 0.0071(3) 0.0086(3) 0.0094(3)
O1 0.0158(4) 0.0164(4) 0.0182(4) 0.0038(3) 0.0030(3) 0.0009(3)
N1 0.0136(5) 0.0156(5) 0.0132(4) 0.0005(4) 0.0023(3) 0.0007(4)
C2 0.0151(5) 0.0159(5) 0.0150(5) 0.0020(4) 0.0048(4) 0.0019(4)
C1 0.0116(5) 0.0162(5) 0.0132(5) -0.0003(4) 0.0010(4) -0.0013(4)
C4 0.0156(5) 0.0163(5) 0.0145(5) 0.0026(4) 0.0046(4) 0.0025(4)
C3 0.0128(5) 0.0143(5) 0.0128(5) 0.0002(4) 0.0020(4) 0.0004(4)
C5 0.0128(5) 0.0153(5) 0.0133(5) 0.0002(4) 0.0020(4) -0.0007(4)
Li1 0.0173(9) 0.0163(9) 0.0180(9) 0.0008(7) 0.0045(7) 0.0008(7)
O01 0.0203(4) 0.0285(5) 0.0156(4) 0.0008(3) 0.0028(3) -0.0088(4)

loop_
_atom_type_symbol
_atom_type_description
_atom_type_scat_dispersion_real
_atom_type_scat_dispersion_imag
_atom_type_scat_source
C C 0.0033 0.0016 'International Tables Vol C Tables 4.2.6.8 and 6.1.1.4'
H H 0.0000 0.0000 'International Tables Vol C Tables 4.2.6.8 and 6.1.1.4'
Li Li -0.0003 0.0001 'International Tables Vol C Tables 4.2.6.8 and 6.1.1.4'
N N 0.0061 0.0033 'International Tables Vol C Tables 4.2.6.8 and 6.1.1.4'
O O 0.0106 0.0060 'International Tables Vol C Tables 4.2.6.8 and 6.1.1.4'

loop_
_geom_angle_atom_site_label_1
_geom_angle_atom_site_label_2
_geom_angle_atom_site_label_3
_geom_angle
_geom_angle_site_symmetry_1
_geom_angle_site_symmetry_3
_geom_angle_publ_flag
C1 O2 Li1 131.05(9) . 2_545 ?
C5 O4 Li1 126.81(9) . 3_476 ?
C5 O3 Li1 160.74(10) . . ?
C3 N1 H3 108.8(10) . . ?
C3 N1 H2 113.1(10) . . ?
H3 N1 H2 105.8(15) . . ?
C3 N1 H1 111.5(11) . . ?
H3 N1 H1 107.9(14) . . ?
H2 N1 H1 109.5(15) . . ?
C3 C2 C1 115.69(9) . . ?
C3 C2 H21 106.1(9) . . ?
C1 C2 H21 108.2(10) . . ?
C3 C2 H22 110.9(9) . . ?
C1 C2 H22 109.3(9) . . ?
H21 C2 H22 106.1(13) . . ?
O1 C1 O2 124.94(10) . . ?
O1 C1 C2 117.97(9) . . ?
O2 C1 C2 117.07(10) . . ?
C3 C4 C5 115.60(9) . . ?
C3 C4 H41 110.6(9) . . ?
C5 C4 H41 108.8(9) . . ?
C3 C4 H42 106.9(9) . . ?
C5 C4 H42 107.5(9) . . ?
H41 C4 H42 107.1(13) . . ?
N1 C3 C4 109.77(9) . . ?
N1 C3 C2 111.01(9) . . ?
C4 C3 C2 110.03(9) . . ?
N1 C3 H31 106.7(8) . . ?
C4 C3 H31 109.8(8) . . ?
C2 C3 H31 109.5(9) . . ?
O3 C5 O4 125.35(10) . . ?
O3 C5 C4 118.15(10) . . ?
O4 C5 C4 116.49(9) . . ?
O3 Li1 O4 121.99(11) . 3_476 ?
O3 Li1 O2 110.04(10) . 2 ?
O4 Li1 O2 101.14(10) 3_476 2 ?
O3 Li1 O01 101.32(10) . . ?
O4 Li1 O01 109.14(10) 3_476 . ?
O2 Li1 O01 113.74(10) 2 . ?
Li1 O01 H02 111.2(13) . . ?
Li1 O01 H01 139.2(14) . . ?
H02 O01 H01 108.0(19) . . ?

loop_
_geom_bond_atom_site_label_1
_geom_bond_atom_site_label_2
_geom_bond_distance
_geom_bond_site_symmetry_2
_geom_bond_publ_flag
O2 C1 1.2636(14) . ?
O2 Li1 1.946(2) 2_545 ?
O4 C5 1.2691(14) . ?
O4 Li1 1.940(2) 3_476 ?
O3 C5 1.2474(14) . ?
O3 Li1 1.890(2) . ?
O1 C1 1.2566(14) . ?
N1 C3 1.5006(14) . ?
N1 H3 0.912(17) . ?
N1 H2 0.911(18) . ?
N1 H1 0.947(18) . ?
C2 C3 1.5212(15) . ?
C2 C1 1.5234(15) . ?
C2 H21 0.981(17) . ?
C2 H22 0.990(17) . ?
C4 C3 1.5181(15) . ?
C4 C5 1.5235(15) . ?
C4 H41 0.997(17) . ?
C4 H42 0.973(17) . ?
C3 H31 0.972(15) . ?
Li1 O4 1.940(2) 3_476 ?
Li1 O2 1.946(2) 2 ?
Li1 O01 1.987(2) . ?
O01 H02 0.86(2) . ?
O01 H01 0.92(2) . ?

loop_
_geom_torsion_atom_site_label_1
_geom_torsion_atom_site_label_2
_geom_torsion_atom_site_label_3
_geom_torsion_atom_site_label_4
_geom_torsion
_geom_torsion_site_symmetry_1
_geom_torsion_site_symmetry_2
_geom_torsion_site_symmetry_3
_geom_torsion_site_symmetry_4
_geom_torsion_publ_flag
Li1 O2 C1 O1 173.18(11) 2_545 . . . ?
Li1 O2 C1 C2 -5.30(17) 2_545 . . . ?
C3 C2 C1 O1 9.17(15) . . . . ?
C3 C2 C1 O2 -172.24(9) . . . . ?
C5 C4 C3 N1 -62.26(12) . . . . ?
C5 C4 C3 C2 175.30(9) . . . . ?
C1 C2 C3 N1 61.02(12) . . . . ?
C1 C2 C3 C4 -177.27(9) . . . . ?
Li1 O3 C5 O4 -32.6(4) . . . . ?
Li1 O3 C5 C4 148.5(3) . . . . ?
Li1 O4 C5 O3 28.85(18) 3_476 . . . ?
Li1 O4 C5 C4 -152.29(11) 3_476 . . . ?
C3 C4 C5 O3 1.10(15) . . . . ?
C3 C4 C5 O4 -177.85(10) . . . . ?
C5 O3 Li1 O4 10.7(4) . . . 3_476 ?
C5 O3 Li1 O2 128.7(3) . . . 2 ?
C5 O3 Li1 O01 -110.6(3) . . . . ?
